data_7160241
loop_
_publ_author_name
'Bakuleva, Nadezhda A.'
'Lichitskii, Boris V.'
'Komogortsev, Andrey N.'
'Tretyakov, Evgeny V.'

_publ_section_title
;
 The study of the photochemical behavior of 5-aryl-2,3-dihydropyrazine
 1,4-dioxides.
;
_journal_name_full 'Organic &amp; biomolecular chemistry'
_journal_paper_doi 10.1039/d4ob01570c
_journal_year 2024
_chemical_formula_moiety 'C16 H22 N2 O4'
_chemical_formula_sum 'C16 H22 N2 O4'
_chemical_formula_weight 306.35
_space_group_crystal_system orthorhombic
_space_group_IT_number 61
_space_group_name_Hall '-P 2ac 2ab'
_space_group_name_H-M_alt 'P b c a'
_atom_sites_solution_hydrogens mixed
_atom_sites_solution_primary dual
_atom_sites_solution_secondary difmap
_audit_creation_date 2024-02-15
_audit_creation_method
;
Olex2 1.5
(compiled 2023.08.24 svn.re1ec1418 for OlexSys, GUI svn.r6817)
;
_audit_update_record
;
2024-06-27 deposited with the CCDC.	2024-11-11 downloaded from the CCDC.
;
_cell_angle_alpha 90
_cell_angle_beta 90
_cell_angle_gamma 90
_cell_formula_units_Z 8
_cell_length_a 10.76900(10)
_cell_length_b 12.7670(2)
_cell_length_c 22.6802(3)
_cell_measurement_reflns_used 12356
_cell_measurement_temperature 100.00(10)
_cell_measurement_theta_max 80.5840
_cell_measurement_theta_min 3.8700
_cell_volume 3118.25(7)
_computing_cell_refinement 'CrysAlisPro 1.171.42.102a (Rigaku OD, 2023)'
_computing_data_collection 'CrysAlisPro 1.171.42.102a (Rigaku OD, 2023)'
_computing_data_reduction 'CrysAlisPro 1.171.42.102a (Rigaku OD, 2023)'
_computing_molecular_graphics 'Olex2 1.5 (Dolomanov et al., 2009)'
_computing_publication_material 'Olex2 1.5 (Dolomanov et al., 2009)'
_computing_structure_refinement 'XL  (Sheldrick, 2008)'
_computing_structure_solution 'SHELXT 2014/5 (Sheldrick, 2014)'
_diffrn_ambient_environment N~2~
_diffrn_ambient_temperature 100.00(10)
_diffrn_detector 'Hybrid Pixel Array Detector'
_diffrn_detector_area_resol_mean 10.0000
_diffrn_detector_type HyPix
_diffrn_measured_fraction_theta_full 1.000
_diffrn_measured_fraction_theta_max 0.996
_diffrn_measurement_details
;
List of Runs (angles in degrees, time in seconds):

  # Type    Start    End  Width  t~exp~   \w     \q     \k     \f   Frames
#--------------------------------------------------------------------------
  1  \w    -54.00 -29.00   0.50    1.50    --  -44.25  95.00  -4.00   50
  2  \w     -7.00  30.00   0.50    1.50    --  -44.25  46.00 139.00   74
  3  \w     27.00  65.00   0.50    1.50    --   44.25 -88.00 140.00   76
  4  \w   -152.00-127.00   0.50    6.00    --  -96.00 -46.00 -10.00   50
  5  \w   -159.00-134.00   0.50    6.00    --  -96.00 -88.00 140.00   50
  6  \w   -160.00-135.00   0.50    6.00    --  -96.00 -95.00-115.00   50
  7  \w     46.00  91.00   0.50    6.00    --  117.50 -88.00 140.00   90
  8  \w     45.00  84.00   0.50    6.00    --  117.50 -95.00-115.00   78
  9  \w    109.00 176.00   0.50    6.00    --  117.50  46.00 139.00  134
 10  \w    137.00 170.00   0.50    6.00    --  117.50  95.00  -4.00   66
 11  \w    -11.00  32.00   0.50    1.50    --  -44.25  38.00-120.00   86
 12  \w   -110.00 -64.00   0.50    1.50    --  -44.25 -38.00  30.00   92
 13  \w      7.00  65.00   0.50    1.50    --   44.25 -77.00  30.00  116
 14  \w    109.00 134.00   0.50    6.00    --  117.50  15.00 120.00   50
 15  \w    109.00 134.00   0.50    6.00    --  117.50  15.00-120.00   50
 16  \w    110.00 136.00   0.50    6.00    --  117.50  15.00   0.00   52
 17  \w     45.00  70.00   0.50    6.00    --  117.50 -77.00-120.00   50
 18  \w     47.00  73.00   0.50    6.00    --  117.50-125.00-150.00   52
 19  \w     53.00  88.00   0.50    6.00    --  117.50 -95.00 -60.00   70
 20  \w     47.00  74.00   0.50    6.00    --  117.50 -77.00-180.00   54
 21  \w    146.00 174.00   0.50    6.00    --  117.50  77.00 -30.00   56
 22  \w     51.00  76.00   0.50    6.00    --  117.50 -95.00 -90.00   50
 23  \w    112.00 155.00   0.50    6.00    --  117.50  30.00 -90.00   86
 24  \w     46.00  74.00   0.50    6.00    --  117.50 -95.00  30.00   56
 25  \w    129.00 178.00   0.50    6.00    --  117.50  77.00-120.00   98
 26  \w    109.00 134.00   0.50    6.00    --  117.50  15.00 -90.00   50
 27  \w    112.00 160.00   0.50    6.00    --  117.50 125.00 120.00   96
 28  \w     47.00  72.00   0.50    6.00    --  117.50 -77.00 120.00   50
 29  \w     45.00  70.00   0.50    6.00    --  117.50 -77.00 150.00   50
 30  \w    119.00 178.00   0.50    6.00    --  117.50 125.00  90.00  118
 31  \w    117.00 142.00   0.50    6.00    --  117.50  61.00  30.00   50
 32  \w    111.00 147.00   0.50    6.00    --  117.50  45.00-120.00   72
 33  \w     47.00  72.00   0.50    6.00    --  117.50 -77.00 -90.00   50
 34  \w     66.00  91.00   0.50    6.00    --  117.50 -95.00-180.00   50
 35  \w    130.00 156.00   0.50    6.00    --  117.50 125.00 -30.00   52
 36  \w     50.00  75.00   0.50    6.00    --  117.50 -77.00 -60.00   50
;
_diffrn_measurement_device 'four-circle diffractometer'
_diffrn_measurement_device_type 'XtaLAB Synergy, Dualflex, HyPix'
_diffrn_measurement_method '\w scans'
_diffrn_orient_matrix_type 'CrysAlisPro convention (1999,Acta A55,543-557)'
_diffrn_orient_matrix_UB_11 -0.0349693000
_diffrn_orient_matrix_UB_12 0.1025948000
_diffrn_orient_matrix_UB_13 -0.0316378000
_diffrn_orient_matrix_UB_21 -0.0741399000
_diffrn_orient_matrix_UB_22 0.0351818000
_diffrn_orient_matrix_UB_23 0.0546044000
_diffrn_orient_matrix_UB_31 0.1171901000
_diffrn_orient_matrix_UB_32 0.0529037000
_diffrn_orient_matrix_UB_33 0.0251680000
_diffrn_radiation_monochromator mirror
_diffrn_radiation_probe x-ray
_diffrn_radiation_type 'Cu K\a'
_diffrn_radiation_wavelength 1.54184
_diffrn_reflns_av_R_equivalents 0.0283
_diffrn_reflns_av_unetI/netI 0.0222
_diffrn_reflns_Laue_measured_fraction_full 1.000
_diffrn_reflns_Laue_measured_fraction_max 0.996
_diffrn_reflns_limit_h_max 13
_diffrn_reflns_limit_h_min -12
_diffrn_reflns_limit_k_max 16
_diffrn_reflns_limit_k_min -16
_diffrn_reflns_limit_l_max 29
_diffrn_reflns_limit_l_min -29
_diffrn_reflns_number 20617
_diffrn_reflns_point_group_measured_fraction_full 1.000
_diffrn_reflns_point_group_measured_fraction_max 0.996
_diffrn_reflns_theta_full 67.684
_diffrn_reflns_theta_max 80.784
_diffrn_reflns_theta_min 3.898
_diffrn_source 'micro-focus sealed X-ray tube'
_diffrn_source_type 'PhotonJet (Cu) X-ray Source'
_exptl_absorpt_coefficient_mu 0.773
_exptl_absorpt_correction_T_max 1.00000
_exptl_absorpt_correction_T_min 0.81207
_exptl_absorpt_correction_type multi-scan
_exptl_absorpt_process_details
;
CrysAlisPro 1.171.42.102a (Rigaku Oxford Diffraction, 2023)
Empirical absorption correction using spherical harmonics,
implemented in SCALE3 ABSPACK scaling algorithm.
;
_exptl_crystal_colour colourless
_exptl_crystal_colour_primary colourless
_exptl_crystal_density_diffrn 1.305
_exptl_crystal_density_method 'not measured'
_exptl_crystal_description block
_exptl_crystal_F_000 1312
_exptl_crystal_size_max 0.1
_exptl_crystal_size_mid 0.04
_exptl_crystal_size_min 0.03
_refine_diff_density_max 0.328
_refine_diff_density_min -0.188
_refine_diff_density_rms 0.041
_refine_ls_extinction_coef 0.00062(10)
_refine_ls_extinction_expression Fc^*^=kFc[1+0.001xFc^2^\l^3^/sin(2\q)]^-1/4^
_refine_ls_extinction_method 'SHELXL-2017/1 (Sheldrick 2017)'
_refine_ls_goodness_of_fit_ref 1.081
_refine_ls_hydrogen_treatment mixed
_refine_ls_matrix_type full
_refine_ls_number_parameters 210
_refine_ls_number_reflns 3415
_refine_ls_number_restraints 0
_refine_ls_restrained_S_all 1.081
_refine_ls_R_factor_all 0.0375
_refine_ls_R_factor_gt 0.0347
_refine_ls_shift/su_max 0.001
_refine_ls_shift/su_mean 0.000
_refine_ls_structure_factor_coef Fsqd
_refine_ls_weighting_details 'w=1/[\s^2^(Fo^2^)+(0.0432P)^2^+1.1456P] where P=(Fo^2^+2Fc^2^)/3'
_refine_ls_weighting_scheme calc
_refine_ls_wR_factor_gt 0.0920
_refine_ls_wR_factor_ref 0.0939
_reflns_Friedel_coverage 0.000
_reflns_number_gt 3126
_reflns_number_total 3415
_reflns_threshold_expression 'I > 2\s(I)'
_cod_data_source_file d4ob01570c2.cif
_cod_data_source_block nb-168ph
_cod_database_code 7160241
_shelx_shelxl_version_number 2017/1
_chemical_oxdiff_formula C16H22O4N2
_chemical_oxdiff_usercomment NB-164PH
_shelx_space_group_comment
;
The symmetry employed for this shelxl refinement is uniquely defined
by the following loop, which should always be used as a source of
symmetry information in preference to the above space-group names.
They are only intended as comments.
;
_shelx_estimated_absorpt_t_max 0.977
_shelx_estimated_absorpt_t_min 0.927
_olex2_refinement_description
;
1. Fixed Uiso
 At 1.2 times of:
  All C(H) groups
 At 1.5 times of:
  All C(H,H,H) groups
2.a Aromatic/amide H refined with riding coordinates:
 C10(H10), C13(H13), C14(H14)
2.b Idealised Me refined as rotating group:
 C5(H5A,H5B,H5C), C6(H6A,H6B,H6C), C7(H7A,H7B,H7C), C8(H8A,H8B,H8C), C15(H15A,
 H15B,H15C), C16(H16A,H16B,H16C)
;
_olex2_submission_special_instructions 'No special instructions were received'
_oxdiff_exptl_absorpt_empirical_details
;
Empirical correction (ABSPACK) includes:
- Absorption correction using spherical harmonics
- Frame scaling
;
_oxdiff_exptl_absorpt_empirical_full_max 1.173
_oxdiff_exptl_absorpt_empirical_full_min 0.723

loop_
_space_group_symop_operation_xyz
'x, y, z'
'-x+1/2, -y, z+1/2'
'-x, y+1/2, -z+1/2'
'x+1/2, -y+1/2, -z'
'-x, -y, -z'
'x-1/2, y, -z-1/2'
'x, -y-1/2, z-1/2'
'-x-1/2, y-1/2, z'

loop_
_atom_site_label
_atom_site_type_symbol
_atom_site_fract_x
_atom_site_fract_y
_atom_site_fract_z
_atom_site_U_iso_or_equiv
_atom_site_adp_type
_atom_site_occupancy
_atom_site_site_symmetry_order
_atom_site_calc_flag
_atom_site_refinement_flags_posn
_atom_site_refinement_flags_adp
_atom_site_refinement_flags_occupancy
_atom_site_disorder_assembly
_atom_site_disorder_group
O1 O 0.38579(7) 0.58079(6) 0.50783(3) 0.01805(17) Uani 1 1 d . . . . .
O2 O 0.11030(7) 0.51502(6) 0.44130(3) 0.01936(17) Uani 1 1 d . . . . .
O3 O 0.28624(9) 0.74578(8) 0.26219(4) 0.0322(2) Uani 1 1 d . . . . .
O4 O 0.44907(8) 0.60911(7) 0.22721(3) 0.02574(19) Uani 1 1 d . . . . .
N1 N 0.34601(8) 0.69347(7) 0.49890(4) 0.0172(2) Uani 1 1 d . . . . .
N2 N 0.12059(8) 0.59017(7) 0.53182(4) 0.01585(19) Uani 1 1 d . . . . .
H2 H 0.0467(15) 0.5625(12) 0.5398(7) 0.029(4) Uiso 1 1 d . . . . .
C1 C 0.29558(9) 0.60825(8) 0.46506(4) 0.0151(2) Uani 1 1 d . . . . .
C2 C 0.16626(9) 0.56738(8) 0.47884(4) 0.0149(2) Uani 1 1 d . . . . .
C3 C 0.18142(9) 0.65274(8) 0.57813(4) 0.0159(2) Uani 1 1 d . . . . .
C4 C 0.26799(9) 0.73494(8) 0.54793(5) 0.0179(2) Uani 1 1 d . . . . .
C5 C 0.07659(10) 0.70734(9) 0.61195(5) 0.0211(2) Uani 1 1 d . . . . .
H5A H 0.025313 0.747522 0.584332 0.032 Uiso 1 1 calc R U . . .
H5B H 0.112261 0.754745 0.641410 0.032 Uiso 1 1 calc R U . . .
H5C H 0.025146 0.654660 0.631728 0.032 Uiso 1 1 calc R U . . .
C6 C 0.24888(10) 0.57961(8) 0.62140(4) 0.0195(2) Uani 1 1 d . . . . .
H6A H 0.190280 0.527521 0.636662 0.029 Uiso 1 1 calc R U . . .
H6B H 0.282459 0.620774 0.654201 0.029 Uiso 1 1 calc R U . . .
H6C H 0.316925 0.543914 0.600918 0.029 Uiso 1 1 calc R U . . .
C7 C 0.19318(11) 0.82072(9) 0.51623(5) 0.0242(2) Uani 1 1 d . . . . .
H7A H 0.247728 0.858895 0.489131 0.036 Uiso 1 1 calc R U . . .
H7B H 0.158963 0.869435 0.545409 0.036 Uiso 1 1 calc R U . . .
H7C H 0.125190 0.788503 0.493968 0.036 Uiso 1 1 calc R U . . .
C8 C 0.35989(11) 0.78388(10) 0.59149(5) 0.0258(2) Uani 1 1 d . . . . .
H8A H 0.420201 0.730865 0.604003 0.039 Uiso 1 1 calc R U . . .
H8B H 0.314723 0.810060 0.625984 0.039 Uiso 1 1 calc R U . . .
H8C H 0.403560 0.842016 0.572356 0.039 Uiso 1 1 calc R U . . .
C9 C 0.33557(9) 0.60317(8) 0.40200(4) 0.0159(2) Uani 1 1 d . . . . .
C10 C 0.28706(10) 0.67604(8) 0.36225(5) 0.0189(2) Uani 1 1 d . . . . .
H10 H 0.226499 0.725097 0.375093 0.023 Uiso 1 1 calc R U . . .
C11 C 0.32693(10) 0.67704(9) 0.30415(5) 0.0207(2) Uani 1 1 d . . . . .
C12 C 0.41602(10) 0.60318(9) 0.28526(5) 0.0192(2) Uani 1 1 d . . . . .
C13 C 0.46322(10) 0.53156(8) 0.32510(5) 0.0194(2) Uani 1 1 d . . . . .
H13 H 0.523446 0.481999 0.312518 0.023 Uiso 1 1 calc R U . . .
C14 C 0.42309(10) 0.53137(8) 0.38387(5) 0.0182(2) Uani 1 1 d . . . . .
H14 H 0.456042 0.482038 0.411039 0.022 Uiso 1 1 calc R U . . .
C15 C 0.19871(14) 0.82263(12) 0.28162(6) 0.0388(3) Uani 1 1 d . . . . .
H15A H 0.179578 0.870401 0.249042 0.058 Uiso 1 1 calc R U . . .
H15B H 0.234166 0.862408 0.314515 0.058 Uiso 1 1 calc R U . . .
H15C H 0.122416 0.787730 0.294610 0.058 Uiso 1 1 calc R U . . .
C16 C 0.54446(11) 0.53925(10) 0.20807(5) 0.0268(3) Uani 1 1 d . . . . .
H16A H 0.560480 0.550223 0.165987 0.040 Uiso 1 1 calc R U . . .
H16B H 0.517817 0.466769 0.214583 0.040 Uiso 1 1 calc R U . . .
H16C H 0.620550 0.552808 0.230510 0.040 Uiso 1 1 calc R U . . .

loop_
_atom_site_aniso_label
_atom_site_aniso_U_11
_atom_site_aniso_U_22
_atom_site_aniso_U_33
_atom_site_aniso_U_23
_atom_site_aniso_U_13
_atom_site_aniso_U_12
O1 0.0166(4) 0.0199(4) 0.0177(4) -0.0010(3) -0.0023(3) 0.0033(3)
O2 0.0181(3) 0.0229(4) 0.0171(4) -0.0010(3) -0.0007(3) -0.0056(3)
O3 0.0386(5) 0.0394(5) 0.0185(4) 0.0090(3) 0.0057(3) 0.0180(4)
O4 0.0269(4) 0.0357(5) 0.0147(4) -0.0009(3) 0.0041(3) 0.0040(3)
N1 0.0171(4) 0.0165(4) 0.0180(4) -0.0004(3) 0.0001(3) -0.0018(3)
N2 0.0139(4) 0.0176(4) 0.0161(4) 0.0000(3) 0.0011(3) -0.0025(3)
C1 0.0148(4) 0.0150(4) 0.0155(5) 0.0008(4) -0.0003(4) -0.0002(4)
C2 0.0146(4) 0.0140(4) 0.0160(5) 0.0024(4) -0.0007(4) 0.0002(3)
C3 0.0156(5) 0.0165(4) 0.0155(4) -0.0015(4) 0.0008(4) 0.0003(4)
C4 0.0193(5) 0.0159(5) 0.0185(5) -0.0029(4) 0.0020(4) -0.0023(4)
C5 0.0214(5) 0.0207(5) 0.0213(5) -0.0012(4) 0.0049(4) 0.0037(4)
C6 0.0205(5) 0.0222(5) 0.0160(5) 0.0011(4) 0.0001(4) 0.0031(4)
C7 0.0297(6) 0.0166(5) 0.0264(6) 0.0025(4) 0.0046(4) 0.0012(4)
C8 0.0265(6) 0.0281(6) 0.0228(5) -0.0079(4) 0.0015(4) -0.0087(5)
C9 0.0143(4) 0.0180(5) 0.0154(5) -0.0008(4) 0.0002(3) -0.0038(4)
C10 0.0168(5) 0.0214(5) 0.0184(5) 0.0004(4) 0.0011(4) 0.0024(4)
C11 0.0203(5) 0.0247(5) 0.0173(5) 0.0029(4) -0.0009(4) 0.0016(4)
C12 0.0183(5) 0.0248(5) 0.0147(5) -0.0022(4) 0.0016(4) -0.0025(4)
C13 0.0173(5) 0.0214(5) 0.0194(5) -0.0033(4) 0.0013(4) 0.0007(4)
C14 0.0182(5) 0.0186(5) 0.0178(5) -0.0003(4) -0.0005(4) 0.0000(4)
C15 0.0466(8) 0.0439(8) 0.0259(6) 0.0134(6) 0.0085(5) 0.0254(6)
C16 0.0246(5) 0.0349(6) 0.0208(5) -0.0055(5) 0.0074(4) -0.0011(5)

loop_
_atom_type_symbol
_atom_type_description
_atom_type_scat_dispersion_real
_atom_type_scat_dispersion_imag
_atom_type_scat_source
C C 0.0181 0.0091 'International Tables Vol C Tables 4.2.6.8 and 6.1.1.4'
H H 0.0000 0.0000 'International Tables Vol C Tables 4.2.6.8 and 6.1.1.4'
N N 0.0311 0.0180 'International Tables Vol C Tables 4.2.6.8 and 6.1.1.4'
O O 0.0492 0.0322 'International Tables Vol C Tables 4.2.6.8 and 6.1.1.4'

loop_
_geom_angle_atom_site_label_1
_geom_angle_atom_site_label_2
_geom_angle_atom_site_label_3
_geom_angle
_geom_angle_site_symmetry_1
_geom_angle_site_symmetry_3
_geom_angle_publ_flag
C1 O1 N1 58.64(6) . . ?
C11 O3 C15 115.94(9) . . ?
C12 O4 C16 116.47(9) . . ?
C1 N1 O1 57.28(6) . . ?
C1 N1 C4 116.99(8) . . ?
C4 N1 O1 113.39(7) . . ?
C2 N2 H2 115.4(10) . . ?
C2 N2 C3 126.74(9) . . ?
C3 N2 H2 117.9(10) . . ?
O1 C1 N1 64.08(6) . . ?
O1 C1 C2 113.75(8) . . ?
O1 C1 C9 116.53(8) . . ?
N1 C1 C2 119.75(8) . . ?
N1 C1 C9 115.76(8) . . ?
C9 C1 C2 116.47(8) . . ?
O2 C2 N2 123.97(9) . . ?
O2 C2 C1 119.32(9) . . ?
N2 C2 C1 116.70(9) . . ?
N2 C3 C4 108.48(8) . . ?
N2 C3 C5 106.02(8) . . ?
N2 C3 C6 109.63(8) . . ?
C5 C3 C4 110.71(8) . . ?
C5 C3 C6 107.76(8) . . ?
C6 C3 C4 113.95(8) . . ?
N1 C4 C3 115.14(8) . . ?
N1 C4 C7 101.51(8) . . ?
N1 C4 C8 105.18(8) . . ?
C7 C4 C3 111.77(8) . . ?
C8 C4 C3 112.13(9) . . ?
C8 C4 C7 110.46(9) . . ?
C3 C5 H5A 109.5 . . ?
C3 C5 H5B 109.5 . . ?
C3 C5 H5C 109.5 . . ?
H5A C5 H5B 109.5 . . ?
H5A C5 H5C 109.5 . . ?
H5B C5 H5C 109.5 . . ?
C3 C6 H6A 109.5 . . ?
C3 C6 H6B 109.5 . . ?
C3 C6 H6C 109.5 . . ?
H6A C6 H6B 109.5 . . ?
H6A C6 H6C 109.5 . . ?
H6B C6 H6C 109.5 . . ?
C4 C7 H7A 109.5 . . ?
C4 C7 H7B 109.5 . . ?
C4 C7 H7C 109.5 . . ?
H7A C7 H7B 109.5 . . ?
H7A C7 H7C 109.5 . . ?
H7B C7 H7C 109.5 . . ?
C4 C8 H8A 109.5 . . ?
C4 C8 H8B 109.5 . . ?
C4 C8 H8C 109.5 . . ?
H8A C8 H8B 109.5 . . ?
H8A C8 H8C 109.5 . . ?
H8B C8 H8C 109.5 . . ?
C10 C9 C1 118.74(9) . . ?
C14 C9 C1 120.76(9) . . ?
C14 C9 C10 120.43(10) . . ?
C9 C10 H10 119.9 . . ?
C11 C10 C9 120.26(10) . . ?
C11 C10 H10 119.9 . . ?
O3 C11 C10 124.66(10) . . ?
O3 C11 C12 115.82(9) . . ?
C10 C11 C12 119.53(10) . . ?
O4 C12 C11 115.63(10) . . ?
O4 C12 C13 124.82(10) . . ?
C13 C12 C11 119.56(10) . . ?
C12 C13 H13 119.7 . . ?
C12 C13 C14 120.63(10) . . ?
C14 C13 H13 119.7 . . ?
C9 C14 C13 119.59(10) . . ?
C9 C14 H14 120.2 . . ?
C13 C14 H14 120.2 . . ?
O3 C15 H15A 109.5 . . ?
O3 C15 H15B 109.5 . . ?
O3 C15 H15C 109.5 . . ?
H15A C15 H15B 109.5 . . ?
H15A C15 H15C 109.5 . . ?
H15B C15 H15C 109.5 . . ?
O4 C16 H16A 109.5 . . ?
O4 C16 H16B 109.5 . . ?
O4 C16 H16C 109.5 . . ?
H16A C16 H16B 109.5 . . ?
H16A C16 H16C 109.5 . . ?
H16B C16 H16C 109.5 . . ?

loop_
_geom_bond_atom_site_label_1
_geom_bond_atom_site_label_2
_geom_bond_distance
_geom_bond_site_symmetry_2
_geom_bond_publ_flag
O1 N1 1.5146(11) . ?
O1 C1 1.4168(12) . ?
O2 C2 1.2390(13) . ?
O3 C11 1.3666(13) . ?
O3 C15 1.4301(15) . ?
O4 C12 1.3660(13) . ?
O4 C16 1.4280(14) . ?
N1 C1 1.4380(13) . ?
N1 C4 1.4909(13) . ?
N2 H2 0.890(16) . ?
N2 C2 1.3305(13) . ?
N2 C3 1.4734(13) . ?
C1 C2 1.5196(13) . ?
C1 C9 1.4952(14) . ?
C3 C4 1.5621(14) . ?
C3 C5 1.5325(14) . ?
C3 C6 1.5370(14) . ?
C4 C7 1.5378(15) . ?
C4 C8 1.5317(15) . ?
C5 H5A 0.9800 . ?
C5 H5B 0.9800 . ?
C5 H5C 0.9800 . ?
C6 H6A 0.9800 . ?
C6 H6B 0.9800 . ?
C6 H6C 0.9800 . ?
C7 H7A 0.9800 . ?
C7 H7B 0.9800 . ?
C7 H7C 0.9800 . ?
C8 H8A 0.9800 . ?
C8 H8B 0.9800 . ?
C8 H8C 0.9800 . ?
C9 C10 1.3967(14) . ?
C9 C14 1.3776(14) . ?
C10 H10 0.9500 . ?
C10 C11 1.3860(15) . ?
C11 C12 1.4118(15) . ?
C12 C13 1.3824(15) . ?
C13 H13 0.9500 . ?
C13 C14 1.4011(15) . ?
C14 H14 0.9500 . ?
C15 H15A 0.9800 . ?
C15 H15B 0.9800 . ?
C15 H15C 0.9800 . ?
C16 H16A 0.9800 . ?
C16 H16B 0.9800 . ?
C16 H16C 0.9800 . ?

loop_
_geom_hbond_atom_site_label_D
_geom_hbond_atom_site_label_H
_geom_hbond_atom_site_label_A
_geom_hbond_distance_DH
_geom_hbond_distance_HA
_geom_hbond_distance_DA
_geom_hbond_angle_DHA
_geom_hbond_site_symmetry_A
_geom_hbond_publ_flag
N2 H2 O2 0.890(16) 2.005(16) 2.8910(11) 173.7(14) 5_566 yes

loop_
_geom_torsion_atom_site_label_1
_geom_torsion_atom_site_label_2
_geom_torsion_atom_site_label_3
_geom_torsion_atom_site_label_4
_geom_torsion
_geom_torsion_site_symmetry_1
_geom_torsion_site_symmetry_2
_geom_torsion_site_symmetry_3
_geom_torsion_site_symmetry_4
_geom_torsion_publ_flag
O1 N1 C1 C2 103.77(10) . . . . ?
O1 N1 C1 C9 -108.47(9) . . . . ?
O1 N1 C4 C3 -33.02(11) . . . . ?
O1 N1 C4 C7 -153.92(8) . . . . ?
O1 N1 C4 C8 90.94(9) . . . . ?
O1 C1 C2 O2 -126.37(10) . . . . ?
O1 C1 C2 N2 53.04(12) . . . . ?
O1 C1 C9 C10 -145.73(9) . . . . ?
O1 C1 C9 C14 31.16(13) . . . . ?
O3 C11 C12 O4 -0.74(15) . . . . ?
O3 C11 C12 C13 179.22(10) . . . . ?
O4 C12 C13 C14 -179.76(10) . . . . ?
N1 O1 C1 C2 -112.89(9) . . . . ?
N1 O1 C1 C9 107.30(9) . . . . ?
N1 C1 C2 O2 161.00(9) . . . . ?
N1 C1 C2 N2 -19.59(13) . . . . ?
N1 C1 C9 C10 -73.28(12) . . . . ?
N1 C1 C9 C14 103.61(11) . . . . ?
N2 C3 C4 N1 -44.88(11) . . . . ?
N2 C3 C4 C7 70.26(10) . . . . ?
N2 C3 C4 C8 -165.08(9) . . . . ?
C1 O1 N1 C4 108.05(9) . . . . ?
C1 N1 C4 C3 30.84(12) . . . . ?
C1 N1 C4 C7 -90.07(10) . . . . ?
C1 N1 C4 C8 154.80(9) . . . . ?
C1 C9 C10 C11 176.66(10) . . . . ?
C1 C9 C14 C13 -176.99(9) . . . . ?
C2 N2 C3 C4 29.83(13) . . . . ?
C2 N2 C3 C5 148.76(10) . . . . ?
C2 N2 C3 C6 -95.17(12) . . . . ?
C2 C1 C9 C10 75.56(12) . . . . ?
C2 C1 C9 C14 -107.55(11) . . . . ?
C3 N2 C2 O2 -179.30(9) . . . . ?
C3 N2 C2 C1 1.31(15) . . . . ?
C4 N1 C1 O1 -101.67(9) . . . . ?
C4 N1 C1 C2 2.09(13) . . . . ?
C4 N1 C1 C9 149.85(9) . . . . ?
C5 C3 C4 N1 -160.81(9) . . . . ?
C5 C3 C4 C7 -45.67(11) . . . . ?
C5 C3 C4 C8 78.99(11) . . . . ?
C6 C3 C4 N1 77.54(11) . . . . ?
C6 C3 C4 C7 -167.32(9) . . . . ?
C6 C3 C4 C8 -42.67(12) . . . . ?
C9 C1 C2 O2 13.46(13) . . . . ?
C9 C1 C2 N2 -167.12(9) . . . . ?
C9 C10 C11 O3 -179.23(10) . . . . ?
C9 C10 C11 C12 0.65(17) . . . . ?
C10 C9 C14 C13 -0.15(15) . . . . ?
C10 C11 C12 O4 179.36(10) . . . . ?
C10 C11 C12 C13 -0.67(17) . . . . ?
C11 C12 C13 C14 0.28(16) . . . . ?
C12 C13 C14 C9 0.13(16) . . . . ?
C14 C9 C10 C11 -0.24(16) . . . . ?
C15 O3 C11 C10 1.64(18) . . . . ?
C15 O3 C11 C12 -178.24(11) . . . . ?
C16 O4 C12 C11 176.36(10) . . . . ?
C16 O4 C12 C13 -3.60(16) . . . . ?
